data_1566716
loop_
_publ_author_name
'Jorgensen, James D.'
'Worlton, Thomas G.'

_publ_section_title
;
 Disordered structure of D2O ice VII from in situ neutron powder diffraction
;
_journal_coden_ASTM JCPSA6
_journal_issue 1
_journal_name_full 'Journal of Chemical Physics'
_journal_page_first 329
_journal_page_last 333
_journal_paper_doi 10.1063/1.449867
_journal_volume 83
_journal_year 1985
_chemical_formula_sum 'D2 O'
_chemical_name_systematic 'Ice VII'
_space_group_crystal_system cubic
_space_group_IT_number 224
_space_group_name_Hall '-P 4bc 2bc 3'
_space_group_name_H-M_alt 'P n -3 m :2'
_cell_angle_alpha 90
_cell_angle_beta 90
_cell_angle_gamma 90
_cell_formula_units_Z 2
_cell_length_a 3.3501(1)
_cell_length_b 3.3501
_cell_length_c 3.3501
_cell_volume 37.5987(11)
_diffrn_ambient_pressure 2600000
_diffrn_ambient_temperature 295.15
_pd_proc_ls_prof_wR_expected 0.01696
_pd_proc_ls_prof_wR_factor 0.02561
_cod_data_source_file iceVII_Jorgensen1985_split.cif
_cod_data_source_block iceVII_Jorgensen1985_split
_cod_original_cell_volume 37.60(1)
_cod_original_sg_symbol_H-M 'P n -3 m Z'
_cod_original_formula_sum 'D2 O1'
_cod_database_code 1566716

loop_
_space_group_symop_id
_space_group_symop_operation_xyz
1 'x, y, z'
2 'y+1/2, x+1/2, -z'
3 'y+1/2, -x, z+1/2'
4 '-y, -x, -z'
5 '-z, x+1/2, y+1/2'
6 'z+1/2, x+1/2, -y'
7 'z+1/2, -x, y+1/2'
8 '-z, -x, -y'
9 'z+1/2, -y, x+1/2'
10 '-z, y+1/2, x+1/2'
11 'z+1/2, y+1/2, -x'
12 '-z, -y, -x'
13 'y+1/2, -z, x+1/2'
14 '-y, z+1/2, x+1/2'
15 'y+1/2, z+1/2, -x'
16 '-y, -z, -x'
17 'x+1/2, z+1/2, -y'
18 'x+1/2, -z, y+1/2'
19 '-x, z+1/2, y+1/2'
20 '-x, -z, -y'
21 'x+1/2, y+1/2, -z'
22 'x+1/2, -y, z+1/2'
23 '-x, y+1/2, z+1/2'
24 '-x, -y, -z'
25 'y, -x+1/2, -z+1/2'
26 '-y+1/2, -x+1/2, z'
27 '-y+1/2, x, -z+1/2'
28 'y, x, z'
29 'z, -x+1/2, -y+1/2'
30 '-z+1/2, -x+1/2, y'
31 '-z+1/2, x, -y+1/2'
32 'z, x, y'
33 '-z+1/2, y, -x+1/2'
34 'z, -y+1/2, -x+1/2'
35 '-z+1/2, -y+1/2, x'
36 'z, y, x'
37 '-y+1/2, z, -x+1/2'
38 'y, -z+1/2, -x+1/2'
39 '-y+1/2, -z+1/2, x'
40 'y, z, x'
41 '-x+1/2, -z+1/2, y'
42 '-x+1/2, z, -y+1/2'
43 'x, -z+1/2, -y+1/2'
44 'x, z, y'
45 '-x+1/2, -y+1/2, z'
46 '-x+1/2, y, -z+1/2'
47 'x, -y+1/2, -z+1/2'
48 '-y, x+1/2, z+1/2'

loop_
_atom_site_label
_atom_site_type_symbol
_atom_site_fract_x
_atom_site_fract_y
_atom_site_fract_z
_atom_site_B_iso_or_equiv
_atom_site_occupancy
_atom_site_disorder_group
D1 D 0.433(1) 0.433(1) 0.373(2) 1.82(7) .1666667 -1
O1 O 0.25 0.25 0.25 2.14(6) 1 .

loop_
_cod_changelog_entry_id
_cod_changelog_entry_author
_cod_changelog_entry_date
_cod_changelog_entry_text
1 'Vaitkus, Antanas' 2022-03-28T11:49:15+03:00 'Updated bibliographic information.'
2 'Vaitkus, Antanas' 2022-03-28T11:52:00+03:00
;
 Updated space group information and moved the 'x, y, z' symmetry operation
 to the first position in the SPACE_GROUP loop.
;
3 'Vaitkus, Antanas' 2022-03-28T16:20:00+03:00 'Added additional information after consulting the original publication.'
4 'Vaitkus, Antanas' 2022-05-10T16:20:00+03:00
;
 Marked atom 'D1' as being disordered around a special position with
 the occupancy of 1/6 after consulting the original publication.
;
5 'Vaitkus, Antanas' 2022-05-10T18:00:00+03:00 'Added a reference to the suboptimal COD entry 1538611.'

loop_
_cod_related_suboptimal_entry_code
1538611
